data_4340381
loop_
_publ_author_name
'Burford, Neil'
'Ragogna, Paul J.'
'Sharp, Kendall'
'McDonald, Robert'
'Ferguson, Michael J.'

_publ_section_title
;
 Arsinophosphonium cations from arsenium-phosphine and -bisphosphine
 coordination chemistry.
;
_journal_issue 25
_journal_name_full 'Inorganic chemistry'
_journal_page_first 9453
_journal_page_last 9460
_journal_paper_doi 10.1021/ic050989w
_journal_volume 44
_journal_year 2005
_chemical_formula_sum 'C37 H31 As Cl4 Ga N P2'
_chemical_formula_weight 838.01
_chemical_name_systematic
;
 ?
;
_space_group_IT_number 2
_symmetry_cell_setting triclinic
_symmetry_space_group_name_Hall '-P 1'
_symmetry_space_group_name_H-M 'P -1'
_atom_sites_solution_hydrogens geom
_atom_sites_solution_primary direct
_atom_sites_solution_secondary difmap
_audit_creation_method SHELXL-97
_cell_angle_alpha 93.6919(10)
_cell_angle_beta 105.8446(10)
_cell_angle_gamma 107.4575(10)
_cell_formula_units_Z 2
_cell_length_a 10.8267(8)
_cell_length_b 11.0873(8)
_cell_length_c 16.9738(12)
_cell_measurement_reflns_used 4960
_cell_measurement_temperature 193(2)
_cell_measurement_theta_max 26.38
_cell_measurement_theta_min 2.33
_cell_volume 1845.9(2)
_computing_cell_refinement 'Bruker SAINT (Bruker, 1997)'
_computing_data_collection 'Bruker SMART (Bruker, 1997)'
_computing_data_reduction 'Bruker SAINT (Bruker, 1997)'
_computing_molecular_graphics 'Bruker SHELXTL (Bruker, 1997)'
_computing_publication_material 'Bruker SHELXTL (Bruker, 1997)'
_computing_structure_refinement 'SHELXL-97 (Sheldrick, 1997)'
_computing_structure_solution 'SIR97 (Altomare et al., 1999)'
_diffrn_ambient_temperature 193(2)
_diffrn_detector_area_resol_mean 8.192
_diffrn_measured_fraction_theta_full 0.991
_diffrn_measured_fraction_theta_max 0.991
_diffrn_measurement_device_type 'Bruker PLATFORM diffractometer/SMART 1000 CCD area detector'
_diffrn_measurement_method '\w scans'
_diffrn_radiation_monochromator graphite
_diffrn_radiation_source 'fine-focus sealed tube'
_diffrn_radiation_type MoK\a
_diffrn_radiation_wavelength 0.71073
_diffrn_reflns_av_R_equivalents 0.0168
_diffrn_reflns_av_sigmaI/netI 0.0262
_diffrn_reflns_limit_h_max 13
_diffrn_reflns_limit_h_min -13
_diffrn_reflns_limit_k_max 13
_diffrn_reflns_limit_k_min -13
_diffrn_reflns_limit_l_max 21
_diffrn_reflns_limit_l_min -21
_diffrn_reflns_number 14367
_diffrn_reflns_theta_full 26.41
_diffrn_reflns_theta_max 26.41
_diffrn_reflns_theta_min 1.95
_diffrn_standards_decay_% 0
_diffrn_standards_interval_time 0
_diffrn_standards_number 0
_exptl_absorpt_coefficient_mu 2.039
_exptl_absorpt_correction_T_max 0.6859
_exptl_absorpt_correction_T_min 0.4057
_exptl_absorpt_correction_type multi-scan
_exptl_absorpt_process_details 'SADABS (Sheldrick, 1996)'
_exptl_crystal_colour yellow
_exptl_crystal_density_diffrn 1.508
_exptl_crystal_density_meas 0
_exptl_crystal_density_method 'not measured'
_exptl_crystal_description block
_exptl_crystal_F_000 844
_exptl_crystal_size_max 0.54
_exptl_crystal_size_mid 0.23
_exptl_crystal_size_min 0.20
_refine_diff_density_max 1.617
_refine_diff_density_min -1.303
_refine_diff_density_rms 0.073
_refine_ls_extinction_method none
_refine_ls_goodness_of_fit_ref 1.034
_refine_ls_hydrogen_treatment constr
_refine_ls_matrix_type full
_refine_ls_number_parameters 409
_refine_ls_number_reflns 7514
_refine_ls_number_restraints 0
_refine_ls_restrained_S_all 1.034
_refine_ls_R_factor_all 0.0501
_refine_ls_R_factor_gt 0.0418
_refine_ls_shift/su_max 0.001
_refine_ls_shift/su_mean 0.000
_refine_ls_structure_factor_coef Fsqd
_refine_ls_weighting_details 'calc w=1/[\s^2^(Fo^2^)+(0.0454P)^2^+3.0554P] where P=(Fo^2^+2Fc^2^)/3'
_refine_ls_weighting_scheme calc
_refine_ls_wR_factor_gt 0.1026
_refine_ls_wR_factor_ref 0.1082
_reflns_number_gt 6421
_reflns_number_total 7514
_reflns_threshold_expression I>2\s(I)
_cod_data_source_file ic050989wsi20050616_040139.cif
_cod_data_source_block dal04b8_[AN-dppm]10[GaCl4]
_cod_depositor_comments
;
The following automatic conversions were performed:

'_symmetry_cell_setting' value 'Triclinic' changed to 'triclinic'
according to
/usr/data/users/saulius/automatic-downloads/retrospective/ACS/lib/dictionaries/cif_core.dic
dictionary named 'cif_core.dic' version 2.4.2 from 2011-04-26.

Automatic conversion script
Id: cif_fix_values 2281 2013-09-26 08:29:07Z andrius 
;
_cod_original_sg_symbol_H-M P-1
_cod_database_code 4340381

loop_
_symmetry_equiv_pos_as_xyz
'x, y, z'
'-x, -y, -z'

loop_
_atom_site_label
_atom_site_type_symbol
_atom_site_fract_x
_atom_site_fract_y
_atom_site_fract_z
_atom_site_U_iso_or_equiv
_atom_site_adp_type
_atom_site_occupancy
_atom_site_symmetry_multiplicity
_atom_site_calc_flag
_atom_site_refinement_flags
_atom_site_disorder_assembly
_atom_site_disorder_group
As As 1.19732(3) 0.47113(3) 0.408254(18) 0.03258(9) Uani 1 1 d . . .
P1 P 1.18524(8) 0.50398(7) 0.26982(4) 0.03016(17) Uani 1 1 d . . .
P2 P 1.00477(9) 0.40174(9) 0.08989(5) 0.0404(2) Uani 1 1 d . . .
N N 1.1908(3) 0.7503(3) 0.47410(17) 0.0392(6) Uani 1 1 d . . .
H1N H 1.1892 0.8259 0.4921 0.047 Uiso 1 1 calc R . .
C1 C 1.0480(3) 0.5306(3) 0.40880(17) 0.0329(6) Uani 1 1 d . . .
C2 C 0.9173(4) 0.4414(3) 0.37816(19) 0.0419(8) Uani 1 1 d . . .
H2 H 0.9060 0.3548 0.3601 0.050 Uiso 1 1 calc R . .
C3 C 0.8046(4) 0.4769(4) 0.3737(2) 0.0508(9) Uani 1 1 d . . .
H3 H 0.7161 0.4150 0.3534 0.061 Uiso 1 1 calc R . .
C4 C 0.8212(4) 0.6032(4) 0.3991(2) 0.0514(9) Uani 1 1 d . . .
H4 H 0.7433 0.6286 0.3940 0.062 Uiso 1 1 calc R . .
C5 C 0.9493(4) 0.6929(4) 0.4316(2) 0.0444(8) Uani 1 1 d . . .
H5 H 0.9592 0.7791 0.4498 0.053 Uiso 1 1 calc R . .
C6 C 1.0652(3) 0.6572(3) 0.43804(18) 0.0351(7) Uani 1 1 d . . .
C7 C 1.3188(3) 0.7406(3) 0.48567(18) 0.0326(6) Uani 1 1 d . . .
C8 C 1.4314(3) 0.8481(3) 0.5277(2) 0.0386(7) Uani 1 1 d . . .
H8 H 1.4174 0.9224 0.5493 0.046 Uiso 1 1 calc R . .
C9 C 1.5617(4) 0.8481(3) 0.5381(2) 0.0425(8) Uani 1 1 d . . .
H9 H 1.6365 0.9222 0.5670 0.051 Uiso 1 1 calc R . .
C10 C 1.5856(3) 0.7411(3) 0.5068(2) 0.0411(7) Uani 1 1 d . . .
H10 H 1.6757 0.7422 0.5125 0.049 Uiso 1 1 calc R . .
C11 C 1.4759(3) 0.6339(3) 0.46749(19) 0.0359(7) Uani 1 1 d . . .
H11 H 1.4912 0.5599 0.4465 0.043 Uiso 1 1 calc R . .
C12 C 1.3421(3) 0.6307(3) 0.45749(17) 0.0310(6) Uani 1 1 d . . .
C20 C 1.0248(3) 0.3956(3) 0.20214(17) 0.0324(6) Uani 1 1 d . A .
H20A H 0.9498 0.4169 0.2158 0.039 Uiso 1 1 calc R . .
H20B H 1.0170 0.3071 0.2125 0.039 Uiso 1 1 calc R . .
C21 C 1.1989(3) 0.6670(3) 0.25926(18) 0.0333(6) Uani 1 1 d . . .
C22 C 1.3259(4) 0.7618(3) 0.28700(19) 0.0381(7) Uani 1 1 d . . .
H22 H 1.4058 0.7393 0.3061 0.046 Uiso 1 1 calc R . .
C23 C 1.3356(4) 0.8894(3) 0.2867(2) 0.0471(8) Uani 1 1 d . . .
H23 H 1.4223 0.9543 0.3048 0.057 Uiso 1 1 calc R . .
C24 C 1.2194(4) 0.9221(4) 0.2602(2) 0.0540(10) Uani 1 1 d . . .
H24 H 1.2266 1.0096 0.2605 0.065 Uiso 1 1 calc R . .
C25 C 1.0933(4) 0.8290(4) 0.2333(3) 0.0546(10) Uani 1 1 d . . .
H25 H 1.0138 0.8523 0.2150 0.066 Uiso 1 1 calc R . .
C26 C 1.0822(4) 0.7010(3) 0.2330(2) 0.0436(8) Uani 1 1 d . . .
H26 H 0.9951 0.6366 0.2148 0.052 Uiso 1 1 calc R . .
C31 C 1.3201(3) 0.4622(3) 0.24520(19) 0.0355(7) Uani 1 1 d . . .
C32 C 1.3886(4) 0.5257(4) 0.1942(2) 0.0482(8) Uani 1 1 d . . .
H32 H 1.3706 0.5986 0.1741 0.058 Uiso 1 1 calc R . .
C33 C 1.4843(4) 0.4811(5) 0.1728(3) 0.0609(11) Uani 1 1 d . . .
H33 H 1.5329 0.5244 0.1383 0.073 Uiso 1 1 calc R . .
C34 C 1.5087(4) 0.3745(4) 0.2015(3) 0.0604(11) Uani 1 1 d . . .
H34 H 1.5733 0.3442 0.1859 0.072 Uiso 1 1 calc R . .
C35 C 1.4412(4) 0.3114(4) 0.2523(3) 0.0577(10) Uani 1 1 d . . .
H35 H 1.4591 0.2381 0.2717 0.069 Uiso 1 1 calc R . .
C36 C 1.3468(4) 0.3550(3) 0.2752(2) 0.0446(8) Uani 1 1 d . . .
H36 H 1.3005 0.3125 0.3109 0.054 Uiso 1 1 calc R . .
C41 C 1.0891(3) 0.2903(4) 0.06426(19) 0.0438(8) Uani 1 1 d . A .
C42 C 1.1618(5) 0.3235(5) 0.0087(3) 0.0709(13) Uani 1 1 d . . .
H42 H 1.1698 0.4024 -0.0117 0.085 Uiso 1 1 calc R A .
C43 C 1.2230(5) 0.2408(8) -0.0170(4) 0.097(2) Uani 1 1 d . A .
H43 H 1.2714 0.2629 -0.0558 0.117 Uiso 1 1 calc R . .
C44 C 1.2140(5) 0.1279(7) 0.0133(4) 0.091(2) Uani 1 1 d . . .
H44 H 1.2567 0.0724 -0.0042 0.109 Uiso 1 1 calc R A .
C45 C 1.1440(5) 0.0957(5) 0.0683(3) 0.0775(15) Uani 1 1 d . A .
H45 H 1.1386 0.0177 0.0896 0.093 Uiso 1 1 calc R . .
C46 C 1.0802(4) 0.1756(4) 0.0939(2) 0.0563(10) Uani 1 1 d . . .
H46 H 1.0303 0.1514 0.1317 0.068 Uiso 1 1 calc R A .
C51A C 0.8194(7) 0.2809(7) 0.0481(4) 0.0307(15) Uiso 0.50 1 d P A 1
C52A C 0.7670(9) 0.2600(9) -0.0371(5) 0.046(2) Uiso 0.50 1 d P A 1
H52B H 0.8247 0.2993 -0.0681 0.056 Uiso 0.50 1 calc PR A 1
C53A C 0.6444(11) 0.1902(11) -0.0768(7) 0.050(3) Uiso 0.50 1 d P A 1
H53B H 0.6108 0.1821 -0.1355 0.060 Uiso 0.50 1 calc PR A 1
C54A C 0.5534(9) 0.1202(9) -0.0278(5) 0.0571(19) Uiso 0.50 1 d P A 1
H54B H 0.4649 0.0612 -0.0548 0.069 Uiso 0.50 1 calc PR A 1
C55A C 0.6059(9) 0.1467(9) 0.0574(5) 0.062(2) Uiso 0.50 1 d P A 1
H55B H 0.5511 0.1091 0.0904 0.074 Uiso 0.50 1 calc PR A 1
C56A C 0.7382(8) 0.2280(7) 0.0954(5) 0.0473(16) Uiso 0.50 1 d P A 1
H56B H 0.7728 0.2472 0.1542 0.057 Uiso 0.50 1 calc PR A 1
C51B C 0.8344(7) 0.3240(8) 0.0398(4) 0.0338(16) Uiso 0.50 1 d P A 2
C52B C 0.7885(9) 0.2314(8) -0.0334(5) 0.0401(19) Uiso 0.50 1 d P A 2
H52A H 0.8535 0.2152 -0.0566 0.048 Uiso 0.50 1 calc PR A 2
C53B C 0.6445(12) 0.1610(12) -0.0734(7) 0.052(3) Uiso 0.50 1 d P A 2
H53A H 0.6148 0.0890 -0.1157 0.062 Uiso 0.50 1 calc PR A 2
C54B C 0.5580(9) 0.2022(8) -0.0480(5) 0.058(2) Uiso 0.50 1 d P A 2
H54A H 0.4640 0.1649 -0.0780 0.069 Uiso 0.50 1 calc PR A 2
C55B C 0.5953(10) 0.2968(10) 0.0198(6) 0.070(2) Uiso 0.50 1 d P A 2
H55A H 0.5282 0.3215 0.0363 0.084 Uiso 0.50 1 calc PR A 2
C56B C 0.7339(9) 0.3555(9) 0.0637(6) 0.065(2) Uiso 0.50 1 d P A 2
H56A H 0.7595 0.4186 0.1111 0.078 Uiso 0.50 1 calc PR A 2
Ga Ga 0.80493(4) 1.00300(4) 0.30870(3) 0.04789(12) Uani 1 1 d . . .
Cl1 Cl 1.01072(10) 1.11036(9) 0.31215(8) 0.0601(3) Uani 1 1 d . . .
Cl2 Cl 0.81000(15) 0.96788(10) 0.43444(8) 0.0746(4) Uani 1 1 d . . .
Cl3 Cl 0.67364(12) 1.11698(13) 0.27183(11) 0.0887(4) Uani 1 1 d . . .
Cl4 Cl 0.72751(14) 0.82105(12) 0.22810(9) 0.0840(4) Uani 1 1 d . . .

loop_
_atom_site_aniso_label
_atom_site_aniso_U_11
_atom_site_aniso_U_22
_atom_site_aniso_U_33
_atom_site_aniso_U_23
_atom_site_aniso_U_13
_atom_site_aniso_U_12
As 0.04241(19) 0.02859(16) 0.02783(16) 0.00373(11) 0.00898(13) 0.01509(13)
P1 0.0359(4) 0.0302(4) 0.0263(4) 0.0012(3) 0.0090(3) 0.0147(3)
P2 0.0463(5) 0.0516(5) 0.0257(4) 0.0044(3) 0.0105(3) 0.0204(4)
N 0.0420(15) 0.0318(14) 0.0468(16) -0.0008(12) 0.0149(12) 0.0168(12)
C1 0.0380(16) 0.0392(16) 0.0246(13) 0.0059(12) 0.0111(12) 0.0155(13)
C2 0.0457(19) 0.0482(19) 0.0275(15) 0.0051(14) 0.0106(14) 0.0104(15)
C3 0.0387(19) 0.072(3) 0.0332(17) 0.0067(17) 0.0085(14) 0.0088(18)
C4 0.043(2) 0.080(3) 0.0387(18) 0.0147(18) 0.0134(15) 0.030(2)
C5 0.049(2) 0.053(2) 0.0436(18) 0.0113(15) 0.0190(16) 0.0281(17)
C6 0.0396(17) 0.0426(17) 0.0282(14) 0.0080(12) 0.0132(13) 0.0178(14)
C7 0.0392(16) 0.0330(15) 0.0277(14) 0.0045(12) 0.0113(12) 0.0140(13)
C8 0.0479(19) 0.0319(16) 0.0380(16) 0.0012(13) 0.0169(14) 0.0137(14)
C9 0.0443(19) 0.0416(18) 0.0371(17) 0.0044(14) 0.0105(14) 0.0098(15)
C10 0.0382(17) 0.0474(19) 0.0421(18) 0.0151(15) 0.0126(14) 0.0185(15)
C11 0.0450(18) 0.0368(16) 0.0318(15) 0.0087(12) 0.0113(13) 0.0217(14)
C12 0.0393(16) 0.0305(15) 0.0250(13) 0.0048(11) 0.0087(12) 0.0150(13)
C20 0.0363(16) 0.0344(15) 0.0269(14) 0.0016(12) 0.0111(12) 0.0118(13)
C21 0.0437(17) 0.0320(15) 0.0280(14) 0.0036(12) 0.0126(13) 0.0166(13)
C22 0.0442(18) 0.0390(17) 0.0327(15) 0.0049(13) 0.0124(14) 0.0156(14)
C23 0.057(2) 0.0357(18) 0.0432(19) 0.0014(14) 0.0154(16) 0.0093(16)
C24 0.074(3) 0.0330(18) 0.057(2) 0.0053(16) 0.018(2) 0.0230(18)
C25 0.060(2) 0.046(2) 0.063(2) 0.0069(18) 0.0129(19) 0.0303(19)
C26 0.0439(19) 0.0401(18) 0.0486(19) 0.0028(15) 0.0120(15) 0.0192(15)
C31 0.0329(16) 0.0391(17) 0.0318(15) -0.0063(12) 0.0056(12) 0.0143(13)
C32 0.052(2) 0.057(2) 0.0431(19) 0.0036(16) 0.0199(16) 0.0252(18)
C33 0.049(2) 0.085(3) 0.053(2) 0.000(2) 0.0231(18) 0.024(2)
C34 0.040(2) 0.076(3) 0.064(2) -0.013(2) 0.0082(18) 0.031(2)
C35 0.044(2) 0.053(2) 0.075(3) -0.003(2) 0.0090(19) 0.0254(18)
C36 0.0391(18) 0.0398(18) 0.053(2) -0.0015(15) 0.0082(15) 0.0169(15)
C41 0.0343(17) 0.064(2) 0.0282(15) -0.0100(15) 0.0069(13) 0.0146(16)
C42 0.066(3) 0.093(4) 0.055(2) -0.005(2) 0.033(2) 0.019(3)
C43 0.065(3) 0.139(6) 0.085(4) -0.030(4) 0.046(3) 0.019(4)
C44 0.053(3) 0.116(5) 0.091(4) -0.051(4) 0.009(3) 0.036(3)
C45 0.079(3) 0.079(3) 0.069(3) -0.023(2) 0.002(3) 0.043(3)
C46 0.063(2) 0.057(2) 0.050(2) -0.0068(18) 0.0148(18) 0.026(2)
Ga 0.0395(2) 0.0336(2) 0.0704(3) -0.00263(18) 0.02049(19) 0.01073(16)
Cl1 0.0493(5) 0.0469(5) 0.0942(8) 0.0221(5) 0.0358(5) 0.0154(4)
Cl2 0.1111(10) 0.0483(6) 0.0944(8) 0.0131(5) 0.0712(8) 0.0328(6)
Cl3 0.0549(7) 0.0683(7) 0.1408(13) 0.0071(8) 0.0135(7) 0.0342(6)
Cl4 0.0814(8) 0.0563(7) 0.0924(9) -0.0271(6) 0.0109(7) 0.0139(6)

loop_
_atom_type_symbol
_atom_type_description
_atom_type_scat_dispersion_real
_atom_type_scat_dispersion_imag
_atom_type_scat_source
C C 0.0033 0.0016 'International Tables Vol C Tables 4.2.6.8 and 6.1.1.4'
H H 0.0000 0.0000 'International Tables Vol C Tables 4.2.6.8 and 6.1.1.4'
N N 0.0061 0.0033 'International Tables Vol C Tables 4.2.6.8 and 6.1.1.4'
P P 0.1023 0.0942 'International Tables Vol C Tables 4.2.6.8 and 6.1.1.4'
Cl Cl 0.1484 0.1585 'International Tables Vol C Tables 4.2.6.8 and 6.1.1.4'
Ga Ga 0.2307 1.6083 'International Tables Vol C Tables 4.2.6.8 and 6.1.1.4'
As As 0.0499 2.0058 'International Tables Vol C Tables 4.2.6.8 and 6.1.1.4'

loop_
_geom_angle_atom_site_label_1
_geom_angle_atom_site_label_2
_geom_angle_atom_site_label_3
_geom_angle
C1 As C12 97.49(13)
C1 As P1 93.82(9)
C12 As P1 94.29(9)
C21 P1 C31 111.55(15)
C21 P1 C20 110.75(15)
C31 P1 C20 108.33(14)
C21 P1 As 110.35(10)
C31 P1 As 107.80(11)
C20 P1 As 107.94(10)
C51B P2 C41 104.6(3)
C51B P2 C20 105.0(3)
C41 P2 C20 102.58(15)
C51B P2 C51A 13.8(3)
C41 P2 C51A 96.4(2)
C20 P2 C51A 96.3(2)
C7 N C6 128.7(3)
C2 C1 C6 119.6(3)
C2 C1 As 117.2(2)
C6 C1 As 123.2(2)
C3 C2 C1 121.0(3)
C2 C3 C4 119.4(3)
C5 C4 C3 120.8(3)
C4 C5 C6 120.1(3)
N C6 C1 123.7(3)
N C6 C5 117.4(3)
C1 C6 C5 118.9(3)
N C7 C12 124.0(3)
N C7 C8 117.7(3)
C12 C7 C8 118.3(3)
C9 C8 C7 121.2(3)
C8 C9 C10 120.8(3)
C11 C10 C9 118.5(3)
C10 C11 C12 121.7(3)
C7 C12 C11 119.4(3)
C7 C12 As 122.6(2)
C11 C12 As 117.9(2)
P1 C20 P2 113.19(16)
C22 C21 C26 119.7(3)
C22 C21 P1 119.6(2)
C26 C21 P1 120.2(3)
C23 C22 C21 119.8(3)
C24 C23 C22 120.0(4)
C25 C24 C23 120.6(3)
C24 C25 C26 120.0(4)
C25 C26 C21 119.9(3)
C32 C31 C36 120.6(3)
C32 C31 P1 122.5(3)
C36 C31 P1 116.8(3)
C31 C32 C33 119.0(4)
C34 C33 C32 120.1(4)
C35 C34 C33 121.0(4)
C34 C35 C36 119.8(4)
C35 C36 C31 119.5(4)
C46 C41 C42 119.0(4)
C46 C41 P2 124.6(3)
C42 C41 P2 116.3(3)
C41 C42 C43 119.7(6)
C44 C43 C42 120.6(5)
C45 C44 C43 119.8(5)
C44 C45 C46 120.6(6)
C41 C46 C45 120.2(4)
C52A C51A C56A 120.1(7)
C52A C51A P2 113.4(6)
C56A C51A P2 126.1(5)
C53A C52A C51A 123.4(9)
C52A C53A C54A 118.6(10)
C55A C54A C53A 116.8(8)
C54A C55A C56A 120.5(8)
C51A C56A C55A 120.2(7)
C56B C51B C52B 115.9(7)
C56B C51B P2 122.1(6)
C52B C51B P2 121.8(6)
C51B C52B C53B 121.8(8)
C54B C53B C52B 116.6(10)
C53B C54B C55B 124.0(10)
C54B C55B C56B 118.9(9)
C51B C56B C55B 121.9(9)
Cl4 Ga Cl3 111.17(6)
Cl4 Ga Cl1 111.87(5)
Cl3 Ga Cl1 109.74(5)
Cl4 Ga Cl2 108.50(5)
Cl3 Ga Cl2 107.76(6)
Cl1 Ga Cl2 107.65(5)

loop_
_geom_bond_atom_site_label_1
_geom_bond_atom_site_label_2
_geom_bond_distance
As C1 1.922(3)
As C12 1.928(3)
As P1 2.3753(8)
P1 C21 1.793(3)
P1 C31 1.799(3)
P1 C20 1.806(3)
P2 C51B 1.721(7)
P2 C41 1.837(4)
P2 C20 1.866(3)
P2 C51A 1.952(7)
N C7 1.383(4)
N C6 1.383(4)
C1 C2 1.394(5)
C1 C6 1.397(4)
C2 C3 1.376(5)
C3 C4 1.381(6)
C4 C5 1.379(5)
C5 C6 1.405(4)
C7 C12 1.397(4)
C7 C8 1.400(4)
C8 C9 1.373(5)
C9 C10 1.391(5)
C10 C11 1.374(5)
C11 C12 1.401(4)
C21 C22 1.390(5)
C21 C26 1.392(5)
C22 C23 1.387(5)
C23 C24 1.379(6)
C24 C25 1.375(6)
C25 C26 1.388(5)
C31 C32 1.381(5)
C31 C36 1.399(5)
C32 C33 1.393(5)
C33 C34 1.376(6)
C34 C35 1.372(6)
C35 C36 1.385(5)
C41 C46 1.383(6)
C41 C42 1.385(5)
C42 C43 1.394(8)
C43 C44 1.370(9)
C44 C45 1.357(8)
C45 C46 1.391(6)
C51A C52A 1.378(11)
C51A C56A 1.378(10)
C52A C53A 1.281(14)
C53A C54A 1.529(14)
C54A C55A 1.378(12)
C55A C56A 1.387(11)
C51B C56B 1.386(11)
C51B C52B 1.427(11)
C52B C53B 1.457(14)
C53B C54B 1.313(14)
C54B C55B 1.388(13)
C55B C56B 1.404(13)
Ga Cl4 2.1559(11)
Ga Cl3 2.1687(12)
Ga Cl1 2.1708(10)
Ga Cl2 2.1832(13)

loop_
_geom_torsion_atom_site_label_1
_geom_torsion_atom_site_label_2
_geom_torsion_atom_site_label_3
_geom_torsion_atom_site_label_4
_geom_torsion
C1 As P1 C21 55.97(15)
C12 As P1 C21 -41.85(15)
C1 As P1 C31 178.01(14)
C12 As P1 C31 80.19(14)
C1 As P1 C20 -65.18(14)
C12 As P1 C20 -163.00(14)
C12 As C1 C2 -179.1(2)
P1 As C1 C2 86.1(2)
C12 As C1 C6 1.0(3)
P1 As C1 C6 -93.9(2)
C6 C1 C2 C3 2.1(5)
As C1 C2 C3 -177.8(2)
C1 C2 C3 C4 0.8(5)
C2 C3 C4 C5 -2.5(5)
C3 C4 C5 C6 1.2(5)
C7 N C6 C1 2.4(5)
C7 N C6 C5 -178.2(3)
C2 C1 C6 N 175.9(3)
As C1 C6 N -4.1(4)
C2 C1 C6 C5 -3.4(4)
As C1 C6 C5 176.5(2)
C4 C5 C6 N -177.6(3)
C4 C5 C6 C1 1.8(5)
C6 N C7 C12 3.4(5)
C6 N C7 C8 -177.1(3)
N C7 C8 C9 -176.8(3)
C12 C7 C8 C9 2.7(5)
C7 C8 C9 C10 0.3(5)
C8 C9 C10 C11 -2.0(5)
C9 C10 C11 C12 0.8(5)
N C7 C12 C11 175.6(3)
C8 C7 C12 C11 -3.8(4)
N C7 C12 As -6.6(4)
C8 C7 C12 As 174.0(2)
C10 C11 C12 C7 2.2(4)
C10 C11 C12 As -175.8(2)
C1 As C12 C7 4.0(3)
P1 As C12 C7 98.4(2)
C1 As C12 C11 -178.1(2)
P1 As C12 C11 -83.7(2)
C21 P1 C20 P2 63.1(2)
C31 P1 C20 P2 -59.6(2)
As P1 C20 P2 -176.05(12)
C51B P2 C20 P1 -165.7(3)
C41 P2 C20 P1 85.29(19)
C51A P2 C20 P1 -176.7(3)
C31 P1 C21 C22 -41.2(3)
C20 P1 C21 C22 -162.0(2)
As P1 C21 C22 78.6(2)
C31 P1 C21 C26 146.6(3)
C20 P1 C21 C26 25.9(3)
As P1 C21 C26 -93.6(3)
C26 C21 C22 C23 -1.3(5)
P1 C21 C22 C23 -173.5(3)
C21 C22 C23 C24 1.0(5)
C22 C23 C24 C25 -0.5(6)
C23 C24 C25 C26 0.2(6)
C24 C25 C26 C21 -0.4(6)
C22 C21 C26 C25 1.0(5)
P1 C21 C26 C25 173.1(3)
C21 P1 C31 C32 -24.2(3)
C20 P1 C31 C32 98.0(3)
As P1 C31 C32 -145.5(3)
C21 P1 C31 C36 160.5(2)
C20 P1 C31 C36 -77.4(3)
As P1 C31 C36 39.2(3)
C36 C31 C32 C33 0.2(5)
P1 C31 C32 C33 -174.9(3)
C31 C32 C33 C34 0.7(6)
C32 C33 C34 C35 -0.9(6)
C33 C34 C35 C36 0.1(6)
C34 C35 C36 C31 0.9(6)
C32 C31 C36 C35 -1.0(5)
P1 C31 C36 C35 174.4(3)
C51B P2 C41 C46 -70.0(4)
C20 P2 C41 C46 39.4(3)
C51A P2 C41 C46 -58.6(4)
C51B P2 C41 C42 107.4(4)
C20 P2 C41 C42 -143.2(3)
C51A P2 C41 C42 118.8(4)
C46 C41 C42 C43 0.7(6)
P2 C41 C42 C43 -176.8(4)
C41 C42 C43 C44 -1.2(8)
C42 C43 C44 C45 0.5(8)
C43 C44 C45 C46 0.5(8)
C42 C41 C46 C45 0.3(6)
P2 C41 C46 C45 177.7(3)
C44 C45 C46 C41 -1.0(7)
C51B P2 C51A C52A 50.4(14)
C41 P2 C51A C52A -76.6(6)
C20 P2 C51A C52A 179.9(6)
C51B P2 C51A C56A -123.3(18)
C41 P2 C51A C56A 109.7(6)
C20 P2 C51A C56A 6.2(7)
C56A C51A C52A C53A -1.5(14)
P2 C51A C52A C53A -175.7(9)
C51A C52A C53A C54A -3.6(16)
C52A C53A C54A C55A 6.0(14)
C53A C54A C55A C56A -3.5(13)
C52A C51A C56A C55A 4.2(12)
P2 C51A C56A C55A 177.5(6)
C54A C55A C56A C51A -1.4(13)
C41 P2 C51B C56B 159.0(7)
C20 P2 C51B C56B 51.3(8)
C51A P2 C51B C56B 103.9(17)
C41 P2 C51B C52B -26.9(7)
C20 P2 C51B C52B -134.5(7)
C51A P2 C51B C52B -82.0(16)
C56B C51B C52B C53B -8.6(13)
P2 C51B C52B C53B 176.9(8)
C51B C52B C53B C54B 11.7(15)
C52B C53B C54B C55B -7.9(16)
C53B C54B C55B C56B 1.6(15)
C52B C51B C56B C55B 1.9(13)
P2 C51B C56B C55B 176.3(7)
C54B C55B C56B C51B 1.8(14)
